data_1545072
loop_
_publ_author_name
'Idemoto, Y.'
'Shimizu, D.'
'Koura, N.'
'Takahashi, Y.'
'Akimoto, J.'

_publ_section_title
;
 Electronic structure of LiMn1-xMxO2 (M=Mn,Co,Ni,Zn) as a cathode active
 material for Li secondary battery by MEM/Rietveld analysis and first
 principles calculations
;
_journal_name_full 'Journal of the Ceramic Society of Japan'
_journal_page_first 849
_journal_page_last 852
_journal_volume 114
_journal_year 2006
_chemical_formula_sum 'Li Mn0.95 Ni0.05 O2'
_chemical_name_common LiMn0.95Ni0.05O2
_space_group_IT_number 59
_space_group_name_H-M_alt 'P m m n'
_symmetry_space_group_name_Hall 'P 2 2ab -1ab'
_symmetry_space_group_name_H-M 'P m m n :1'
_cell_angle_alpha 90
_cell_angle_beta 90
_cell_angle_gamma 90
_cell_formula_units_Z 2
_cell_length_a 4.54(9)
_cell_length_b 2.79(5)
_cell_length_c 5.7(1)
_cell_volume 72(2)
_cod_data_source_file LiMnO2.cif
_cod_data_source_block LiMnO2
_cod_original_formula_sum 'Li1 Mn0.95 Ni0.05 O2'
_cod_database_code 1545072

loop_
_space_group_symop_operation_xyz
'x, y, z'
'-x, -y, z'
'-x+1/2, y+1/2, -z'
'x+1/2, -y+1/2, -z'
'-x+1/2, -y+1/2, -z'
'x+1/2, y+1/2, -z'
'x, -y, z'
'-x, y, z'

loop_
_atom_site_label
_atom_site_occupancy
_atom_site_fract_x
_atom_site_fract_y
_atom_site_fract_z
_atom_site_adp_type
_atom_site_B_iso_or_equiv
_atom_site_type_symbol
Li 1.0 0.500000 0.500000 0.126(6) Biso 0.010000 Li
MnNi 0.9500 0.500000 0.500000 0.6340(7) Biso 0.800000 Mn
MnNi 0.0500 0.500000 0.500000 0.6340(7) Biso 0.800000 Ni
O1 1.0 1.000000 0.500000 0.1460(10) Biso 0.010000 O
O2 1.0 1.000000 0.500000 0.6080(10) Biso 0.010000 O
